data_4302670
loop_
_publ_author_name
'Peter Comba'
'Christina Haaf'
'Hubert Wadepohl'

_publ_section_title
;
Novel Bispidine Ligands and Their First-Row Transition Metal Complexes:
Trigonal Bipyramidal and Trigonal Prismatic Geometries
;
_journal_name_full 'Inorganic Chemistry'
_journal_page_first 6604
_journal_page_last 6614
_journal_paper_doi 10.1021/ic900571v
_journal_volume 48
_journal_year 2009
_chemical_formula_sum 'C41 H61 B2 Co F8 N9 O'
_chemical_formula_weight 928.54
_space_group_IT_number 14
_symmetry_cell_setting monoclinic
_symmetry_Int_Tables_number 14
_symmetry_space_group_name_Hall '-P 2ybc'
_symmetry_space_group_name_H-M 'P 1 21/c 1'
_atom_sites_solution_hydrogens geom
_atom_sites_solution_primary heavy
_atom_sites_solution_secondary difmap
_audit_block_code co_ch10
_audit_creation_method SHELXL-97
_cell_angle_alpha 90.00
_cell_angle_beta 93.084(12)
_cell_angle_gamma 90.00
_cell_formula_units_Z 4
_cell_length_a 10.470(5)
_cell_length_b 20.006(9)
_cell_length_c 20.619(9)
_cell_measurement_reflns_used 7932
_cell_measurement_temperature 100(2)
_cell_measurement_theta_max 32.04
_cell_measurement_theta_min 2.20
_cell_volume 4313(3)
_computing_cell_refinement
;

SAINT (Bruker AXS, 1997-2008). Includes estimated systematic errors

 of the unit cell constants from Monte Carlo simulations.

;
_computing_data_collection 'SMART (Bruker AXS, 1997-2003)'
_computing_data_reduction 'SAINT (Bruker AXS, 1997-2008)'
_computing_molecular_graphics 'PLATON (Spek, 1980-2008)'
_computing_publication_material 'SHELXL-97 (Sheldrick, 1997)'
_computing_structure_refinement 'SHELXL-97 (Sheldrick, 1997)'
_computing_structure_solution 'DIRDIF (Beurskens et al., 1999-2008)'
_diffrn_ambient_temperature 100(2)
_diffrn_measured_fraction_theta_full 0.945
_diffrn_measured_fraction_theta_max 0.945
_diffrn_measurement_device_type 'CCD area detector (Bruker AXS Smart 1000)'
_diffrn_measurement_method '\f- and \w-scans'
_diffrn_radiation_monochromator graphite
_diffrn_radiation_probe x-ray
_diffrn_radiation_type MoK\a
_diffrn_radiation_wavelength 0.71073
_diffrn_reflns_av_R_equivalents 0.0461
_diffrn_reflns_av_sigmaI/netI 0.0299
_diffrn_reflns_limit_h_max 15
_diffrn_reflns_limit_h_min -15
_diffrn_reflns_limit_k_max 29
_diffrn_reflns_limit_k_min 0
_diffrn_reflns_limit_l_max 30
_diffrn_reflns_limit_l_min 0
_diffrn_reflns_number 109574
_diffrn_reflns_theta_full 32.34
_diffrn_reflns_theta_max 32.34
_diffrn_reflns_theta_min 1.95
_diffrn_source 'fine-focus sealed tube'
_exptl_absorpt_coefficient_mu 0.478
_exptl_absorpt_correction_T_max 0.7464
_exptl_absorpt_correction_T_min 0.6913
_exptl_absorpt_correction_type multi-scan
_exptl_absorpt_process_details
;

multi-scan from symmetry-related measurements (Blessing 1995)

SADABS (Sheldrick & Bruker AXS, 2004-2008)

;
_exptl_crystal_colour pink
_exptl_crystal_density_diffrn 1.430
_exptl_crystal_density_method 'not measured'
_exptl_crystal_description irregular
_exptl_crystal_F_000 1948
_exptl_crystal_size_max 0.20
_exptl_crystal_size_mid 0.19
_exptl_crystal_size_min 0.10
_refine_diff_density_max 0.683
_refine_diff_density_min -0.409
_refine_diff_density_rms 0.079
_refine_ls_abs_structure_details 'Flack H D (1983), Acta Cryst. A39, 876-881'
_refine_ls_extinction_method none
_refine_ls_goodness_of_fit_ref 1.078
_refine_ls_hydrogen_treatment constr
_refine_ls_matrix_type full
_refine_ls_number_parameters 568
_refine_ls_number_reflns 14553
_refine_ls_number_restraints 94
_refine_ls_restrained_S_all 1.077
_refine_ls_R_factor_all 0.0566
_refine_ls_R_factor_gt 0.0421
_refine_ls_shift/su_max 0.015
_refine_ls_shift/su_mean 0.000
_refine_ls_structure_factor_coef Fsqd
_refine_ls_weighting_details 'calc w=1/[\s^2^(Fo^2^)+(0.0554P)^2^+2.5797P] where P=(Fo^2^+2Fc^2^)/3'
_refine_ls_weighting_scheme calc
_refine_ls_wR_factor_gt 0.1095
_refine_ls_wR_factor_ref 0.1166
_reflns_number_gt 11361
_reflns_number_total 14553
_reflns_threshold_expression >2sigma(I)
_cod_data_source_file ic900571v_si_001_13.cif
_cod_data_source_block co_ch10
_cod_original_sg_symbol_H-M 'P 21/c'
_cod_database_code 4302670
_audit_block_refno 673

loop_
_symmetry_equiv_pos_as_xyz
'x, y, z'
'-x, y+1/2, -z+1/2'
'-x, -y, -z'
'x, -y-1/2, z-1/2'

loop_
_atom_site_label
_atom_site_type_symbol
_atom_site_fract_x
_atom_site_fract_y
_atom_site_fract_z
_atom_site_U_iso_or_equiv
_atom_site_adp_type
_atom_site_occupancy
_atom_site_symmetry_multiplicity
_atom_site_calc_flag
_atom_site_refinement_flags
_atom_site_disorder_assembly
_atom_site_disorder_group
C1 C 0.77854(12) 0.14629(6) 0.15616(6) 0.0120(2) Uani 1 1 d . . .
H1A H 0.8384 0.1161 0.1807 0.014 Uiso 1 1 calc R . .
H1B H 0.7206 0.1182 0.1282 0.014 Uiso 1 1 calc R . .
C2 C 0.69828(12) 0.18409(6) 0.20476(6) 0.0106(2) Uani 1 1 d . . .
C3 C 0.60893(12) 0.23166(6) 0.16667(6) 0.0106(2) Uani 1 1 d . . .
C4 C 0.68533(12) 0.28122(6) 0.12828(6) 0.0105(2) Uani 1 1 d . . .
C5 C 0.76834(12) 0.24170(7) 0.08207(6) 0.0122(2) Uani 1 1 d . . .
H5A H 0.7111 0.2194 0.0489 0.015 Uiso 1 1 calc R . .
H5B H 0.8221 0.2737 0.0591 0.015 Uiso 1 1 calc R . .
C6 C 0.76905(12) 0.32164(6) 0.17826(6) 0.0121(2) Uani 1 1 d . . .
H6A H 0.8183 0.3554 0.1549 0.014 Uiso 1 1 calc R . .
H6B H 0.7126 0.3459 0.2073 0.014 Uiso 1 1 calc R . .
C7 C 0.78457(13) 0.22716(7) 0.25138(6) 0.0127(2) Uani 1 1 d . . .
H7A H 0.7302 0.2493 0.2829 0.015 Uiso 1 1 calc R . .
H7B H 0.8447 0.1973 0.2762 0.015 Uiso 1 1 calc R . .
C8 C 0.91713(12) 0.14925(7) 0.06266(6) 0.0126(2) Uani 1 1 d . . .
C9 C 1.00832(13) 0.10046(7) 0.09743(7) 0.0149(2) Uani 1 1 d . . .
H9A H 0.9585 0.0697 0.1239 0.018 Uiso 1 1 calc R . .
H9B H 1.0508 0.0734 0.0647 0.018 Uiso 1 1 calc R . .
C10 C 1.21866(14) 0.15289(8) 0.10147(8) 0.0193(3) Uani 1 1 d . . .
H10A H 1.2295 0.1184 0.0678 0.023 Uiso 1 1 calc R . .
H10B H 1.2972 0.1531 0.1304 0.023 Uiso 1 1 calc R . .
C11 C 1.20524(14) 0.22090(8) 0.06843(8) 0.0191(3) Uani 1 1 d . . .
H11A H 1.2570 0.2540 0.0941 0.023 Uiso 1 1 calc R . .
H11B H 1.2405 0.2180 0.0249 0.023 Uiso 1 1 calc R . .
C12 C 0.99077(13) 0.19754(7) 0.02145(7) 0.0145(2) Uani 1 1 d . . .
H12A H 1.0462 0.1716 -0.0068 0.017 Uiso 1 1 calc R . .
H12B H 0.9293 0.2231 -0.0070 0.017 Uiso 1 1 calc R . .
C13 C 0.82623(13) 0.10895(7) 0.01664(7) 0.0163(3) Uani 1 1 d . . .
H13A H 0.8756 0.0864 -0.0160 0.025 Uiso 1 1 calc R . .
H13B H 0.7640 0.1392 -0.0051 0.025 Uiso 1 1 calc R . .
H13C H 0.7811 0.0756 0.0416 0.025 Uiso 1 1 calc R . .
C14 C 1.15596(16) 0.08061(8) 0.18588(8) 0.0246(3) Uani 1 1 d . . .
H14A H 1.1819 0.0416 0.1610 0.037 Uiso 1 1 calc R . .
H14B H 1.0879 0.0677 0.2142 0.037 Uiso 1 1 calc R . .
H14C H 1.2296 0.0975 0.2123 0.037 Uiso 1 1 calc R . .
C15 C 1.07300(15) 0.30872(8) 0.02368(8) 0.0209(3) Uani 1 1 d . . .
H15A H 1.1426 0.3372 0.0414 0.031 Uiso 1 1 calc R . .
H15B H 0.9912 0.3319 0.0270 0.031 Uiso 1 1 calc R . .
H15C H 1.0863 0.2989 -0.0220 0.031 Uiso 1 1 calc R . .
C16 C 0.93601(12) 0.32162(7) 0.26869(6) 0.0129(2) Uani 1 1 d . . .
C17 C 1.01216(13) 0.27381(7) 0.31373(7) 0.0154(2) Uani 1 1 d . . .
H17A H 1.0744 0.2998 0.3414 0.018 Uiso 1 1 calc R . .
H17B H 0.9530 0.2513 0.3426 0.018 Uiso 1 1 calc R . .
C18 C 1.21753(14) 0.24162(8) 0.27253(8) 0.0191(3) Uani 1 1 d . . .
H18A H 1.2602 0.2083 0.2455 0.023 Uiso 1 1 calc R . .
H18B H 1.2607 0.2407 0.3164 0.023 Uiso 1 1 calc R . .
C19 C 1.23349(13) 0.31040(8) 0.24339(7) 0.0182(3) Uani 1 1 d . . .
H19A H 1.2415 0.3436 0.2790 0.022 Uiso 1 1 calc R . .
H19B H 1.3139 0.3113 0.2202 0.022 Uiso 1 1 calc R . .
C20 C 1.02557(13) 0.36660(7) 0.23286(7) 0.0148(2) Uani 1 1 d . . .
H20A H 0.9739 0.3942 0.2014 0.018 Uiso 1 1 calc R . .
H20B H 1.0689 0.3973 0.2646 0.018 Uiso 1 1 calc R . .
C21 C 0.85516(14) 0.36627(7) 0.31078(7) 0.0181(3) Uani 1 1 d . . .
H21A H 0.9105 0.3875 0.3446 0.027 Uiso 1 1 calc R . .
H21B H 0.7904 0.3391 0.3310 0.027 Uiso 1 1 calc R . .
H21C H 0.8129 0.4008 0.2836 0.027 Uiso 1 1 calc R . .
C22 C 1.08174(16) 0.15984(8) 0.31658(8) 0.0228(3) Uani 1 1 d . . .
H22A H 1.1417 0.1276 0.2993 0.034 Uiso 1 1 calc R . .
H22B H 0.9955 0.1407 0.3144 0.034 Uiso 1 1 calc R . .
H22C H 1.1078 0.1701 0.3619 0.034 Uiso 1 1 calc R . .
C23 C 1.17969(15) 0.38191(8) 0.15457(8) 0.0216(3) Uani 1 1 d . . .
H23A H 1.2141 0.4189 0.1813 0.032 Uiso 1 1 calc R . .
H23B H 1.1124 0.3987 0.1239 0.032 Uiso 1 1 calc R . .
H23C H 1.2484 0.3620 0.1305 0.032 Uiso 1 1 calc R . .
C24 C 0.62186(12) 0.13551(7) 0.24452(6) 0.0125(2) Uani 1 1 d . . .
C25 C 0.62714(14) 0.06633(7) 0.23629(7) 0.0168(3) Uani 1 1 d . . .
H25 H 0.6859 0.0477 0.2078 0.020 Uiso 1 1 calc R . .
C26 C 0.54663(15) 0.02437(7) 0.26962(8) 0.0207(3) Uani 1 1 d . . .
H26 H 0.5511 -0.0226 0.2637 0.025 Uiso 1 1 calc R . .
C27 C 0.46010(15) 0.05083(8) 0.31137(7) 0.0205(3) Uani 1 1 d . . .
H27 H 0.4032 0.0223 0.3327 0.025 Uiso 1 1 calc R . .
C28 C 0.45766(14) 0.11930(8) 0.32159(7) 0.0183(3) Uani 1 1 d . . .
H28 H 0.4012 0.1376 0.3515 0.022 Uiso 1 1 calc R . .
C29 C 0.53713(13) 0.16119(7) 0.28842(7) 0.0150(2) Uani 1 1 d . . .
H29 H 0.5340 0.2080 0.2956 0.018 Uiso 1 1 calc R . .
C30 C 0.59498(12) 0.32651(7) 0.08787(6) 0.0120(2) Uani 1 1 d . . .
C31 C 0.50974(13) 0.29762(7) 0.04128(7) 0.0142(2) Uani 1 1 d . . .
H31 H 0.5110 0.2506 0.0347 0.017 Uiso 1 1 calc R . .
C32 C 0.42356(13) 0.33658(7) 0.00455(7) 0.0161(2) Uani 1 1 d . . .
H32 H 0.3675 0.3161 -0.0273 0.019 Uiso 1 1 calc R . .
C33 C 0.41848(14) 0.40541(8) 0.01401(7) 0.0183(3) Uani 1 1 d . . .
H33 H 0.3589 0.4321 -0.0108 0.022 Uiso 1 1 calc R . .
C34 C 0.50208(15) 0.43410(7) 0.06028(8) 0.0203(3) Uani 1 1 d . . .
H34 H 0.4995 0.4810 0.0672 0.024 Uiso 1 1 calc R . .
C35 C 0.58983(14) 0.39538(7) 0.09674(7) 0.0161(2) Uani 1 1 d . . .
H35 H 0.6468 0.4162 0.1280 0.019 Uiso 1 1 calc R . .
C36 C 0.51526(14) 0.56400(8) 0.42944(7) 0.0196(3) Uani 1 1 d . . .
C37 C 0.55615(18) 0.49798(9) 0.40923(9) 0.0281(3) Uani 1 1 d . . .
H37A H 0.4861 0.4660 0.4134 0.042 Uiso 1 1 calc R . .
H37B H 0.6303 0.4838 0.4368 0.042 Uiso 1 1 calc R . .
H37C H 0.5795 0.4997 0.3639 0.042 Uiso 1 1 calc R . .
C38 C 0.51639(15) 0.33834(8) 0.34246(8) 0.0208(3) Uani 1 1 d . . .
C39 C 0.50440(19) 0.30930(10) 0.40656(8) 0.0298(4) Uani 1 1 d . . .
H39A H 0.5615 0.2706 0.4118 0.045 Uiso 1 1 calc R . .
H39B H 0.4158 0.2950 0.4112 0.045 Uiso 1 1 calc R . .
H39C H 0.5278 0.3427 0.4399 0.045 Uiso 1 1 calc R . .
C40 C 0.76462(16) 0.14960(10) 0.42549(8) 0.0259(3) Uani 1 1 d . . .
C41 C 0.74795(19) 0.07830(10) 0.43567(10) 0.0326(4) Uani 1 1 d . . .
H41A H 0.8305 0.0556 0.4332 0.049 Uiso 1 1 calc R . .
H41B H 0.6874 0.0605 0.4021 0.049 Uiso 1 1 calc R . .
H41C H 0.7147 0.0707 0.4786 0.049 Uiso 1 1 calc R . .
Co Co 1.017740(17) 0.234853(9) 0.166849(9) 0.01163(5) Uani 1 1 d . . .
B1 B 0.19897(16) 0.42949(9) 0.41470(8) 0.0191(3) Uani 1 1 d D . .
F11 F 0.22285(16) 0.46292(8) 0.35838(7) 0.0570(4) Uani 1 1 d D . .
F12 F 0.21978(12) 0.36126(5) 0.40713(6) 0.0362(3) Uani 1 1 d D . .
F13 F 0.07333(11) 0.43944(6) 0.42865(7) 0.0424(3) Uani 1 1 d D . .
F14 F 0.27854(13) 0.45286(6) 0.46509(6) 0.0443(3) Uani 1 1 d D . .
B2 B 0.88978(17) 0.50111(9) 0.11861(10) 0.0233(3) Uani 1 1 d D . .
F21 F 0.82883(11) 0.48932(6) 0.17634(6) 0.0329(2) Uani 1 1 d D . .
F22 F 0.89706(10) 0.44051(5) 0.08495(5) 0.0277(2) Uani 1 1 d D . .
F23 F 1.01185(10) 0.52424(6) 0.13442(7) 0.0388(3) Uani 1 1 d D . .
F24 F 0.81963(14) 0.54742(6) 0.08235(7) 0.0488(3) Uani 1 1 d D . .
N3 N 0.85336(10) 0.19012(6) 0.11401(5) 0.01114(19) Uani 1 1 d . . .
N7 N 0.85994(10) 0.27945(6) 0.21859(5) 0.01125(19) Uani 1 1 d . . .
N1 N 1.10809(11) 0.13376(6) 0.14040(6) 0.0162(2) Uani 1 1 d . . .
N2 N 1.07127(11) 0.24518(6) 0.06109(6) 0.0151(2) Uani 1 1 d . . .
N5 N 1.08214(11) 0.22221(6) 0.27743(6) 0.0157(2) Uani 1 1 d . . .
N4 N 1.12517(11) 0.33032(6) 0.19726(6) 0.0155(2) Uani 1 1 d . . .
N6 N 0.48266(13) 0.61556(7) 0.44510(7) 0.0233(3) Uani 1 1 d . . .
N8 N 0.52713(14) 0.35987(8) 0.29191(8) 0.0269(3) Uani 1 1 d . . .
N9 N 0.77756(16) 0.20559(9) 0.41766(8) 0.0330(3) Uani 1 1 d . . .
O1 O 0.49356(9) 0.23171(5) 0.16804(5) 0.01522(19) Uani 1 1 d . . .

loop_
_atom_site_aniso_label
_atom_site_aniso_U_11
_atom_site_aniso_U_22
_atom_site_aniso_U_33
_atom_site_aniso_U_23
_atom_site_aniso_U_13
_atom_site_aniso_U_12
C1 0.0113(5) 0.0116(5) 0.0132(5) -0.0008(4) 0.0022(4) 0.0005(4)
C2 0.0085(5) 0.0116(5) 0.0117(5) -0.0002(4) 0.0007(4) -0.0007(4)
C3 0.0109(5) 0.0105(5) 0.0105(5) -0.0018(4) 0.0008(4) 0.0001(4)
C4 0.0083(5) 0.0115(5) 0.0117(5) -0.0007(4) 0.0006(4) 0.0000(4)
C5 0.0107(5) 0.0141(5) 0.0120(5) 0.0005(4) 0.0016(4) 0.0025(4)
C6 0.0102(5) 0.0113(5) 0.0144(6) -0.0006(4) -0.0014(4) 0.0000(4)
C7 0.0121(5) 0.0138(5) 0.0122(5) -0.0001(4) 0.0001(4) -0.0023(4)
C8 0.0102(5) 0.0140(5) 0.0139(6) -0.0034(4) 0.0025(4) 0.0003(4)
C9 0.0122(6) 0.0148(6) 0.0178(6) -0.0035(5) 0.0014(5) 0.0018(4)
C10 0.0111(6) 0.0225(7) 0.0245(7) -0.0031(5) 0.0031(5) 0.0033(5)
C11 0.0109(6) 0.0241(7) 0.0225(7) -0.0020(5) 0.0038(5) -0.0003(5)
C12 0.0122(6) 0.0174(6) 0.0142(6) -0.0023(5) 0.0033(4) -0.0008(5)
C13 0.0140(6) 0.0179(6) 0.0172(6) -0.0058(5) 0.0015(5) -0.0009(5)
C14 0.0242(8) 0.0243(7) 0.0248(7) 0.0015(6) -0.0041(6) 0.0063(6)
C15 0.0205(7) 0.0195(7) 0.0229(7) 0.0019(5) 0.0026(5) -0.0038(5)
C16 0.0109(5) 0.0142(5) 0.0137(6) -0.0037(4) -0.0003(4) -0.0013(4)
C17 0.0134(6) 0.0191(6) 0.0135(6) -0.0022(5) -0.0019(5) 0.0007(5)
C18 0.0113(6) 0.0235(7) 0.0220(7) -0.0007(5) -0.0029(5) 0.0020(5)
C19 0.0098(6) 0.0233(7) 0.0209(7) -0.0030(5) -0.0028(5) -0.0007(5)
C20 0.0108(5) 0.0150(6) 0.0185(6) -0.0029(5) 0.0000(5) -0.0013(4)
C21 0.0146(6) 0.0193(6) 0.0203(7) -0.0086(5) 0.0010(5) 0.0003(5)
C22 0.0231(7) 0.0214(7) 0.0240(7) 0.0057(6) 0.0005(6) 0.0047(6)
C23 0.0196(7) 0.0221(7) 0.0235(7) 0.0007(6) 0.0036(6) -0.0053(5)
C24 0.0113(5) 0.0142(5) 0.0119(5) 0.0019(4) 0.0000(4) -0.0013(4)
C25 0.0183(6) 0.0142(6) 0.0179(6) 0.0005(5) 0.0023(5) -0.0012(5)
C26 0.0245(7) 0.0150(6) 0.0226(7) 0.0037(5) 0.0009(6) -0.0051(5)
C27 0.0176(6) 0.0237(7) 0.0199(7) 0.0080(6) -0.0003(5) -0.0063(5)
C28 0.0130(6) 0.0248(7) 0.0174(6) 0.0052(5) 0.0028(5) 0.0008(5)
C29 0.0133(6) 0.0160(6) 0.0158(6) 0.0010(5) 0.0021(5) -0.0002(5)
C30 0.0098(5) 0.0131(5) 0.0133(5) 0.0017(4) 0.0012(4) 0.0005(4)
C31 0.0127(6) 0.0154(6) 0.0144(6) 0.0002(5) -0.0003(4) -0.0007(4)
C32 0.0123(6) 0.0210(6) 0.0147(6) 0.0025(5) -0.0018(5) -0.0005(5)
C33 0.0156(6) 0.0204(6) 0.0187(6) 0.0062(5) -0.0016(5) 0.0029(5)
C34 0.0227(7) 0.0148(6) 0.0230(7) 0.0026(5) -0.0021(6) 0.0040(5)
C35 0.0168(6) 0.0133(6) 0.0180(6) 0.0003(5) -0.0022(5) 0.0004(5)
C36 0.0143(6) 0.0252(7) 0.0192(6) 0.0037(5) -0.0001(5) -0.0035(5)
C37 0.0282(8) 0.0245(8) 0.0315(8) -0.0036(7) 0.0012(7) -0.0002(6)
C38 0.0159(6) 0.0197(7) 0.0266(7) -0.0044(6) -0.0016(5) 0.0021(5)
C39 0.0336(9) 0.0321(9) 0.0235(8) 0.0001(7) -0.0008(7) 0.0030(7)
C40 0.0193(7) 0.0418(10) 0.0165(7) -0.0036(6) 0.0011(5) -0.0059(7)
C41 0.0284(9) 0.0374(10) 0.0321(9) -0.0022(8) 0.0032(7) -0.0026(7)
Co 0.00837(8) 0.01316(8) 0.01336(9) -0.00137(6) 0.00049(6) 0.00035(6)
B1 0.0170(7) 0.0212(7) 0.0188(7) 0.0010(6) -0.0011(6) -0.0053(6)
F11 0.0768(11) 0.0618(9) 0.0339(7) 0.0198(6) 0.0173(7) -0.0198(8)
F12 0.0377(6) 0.0247(5) 0.0456(7) -0.0117(5) -0.0031(5) -0.0009(4)
F13 0.0227(5) 0.0396(7) 0.0660(9) 0.0112(6) 0.0119(5) 0.0007(5)
F14 0.0476(7) 0.0305(6) 0.0512(7) -0.0122(5) -0.0301(6) 0.0020(5)
B2 0.0191(8) 0.0200(8) 0.0303(9) -0.0015(7) -0.0031(7) 0.0011(6)
F21 0.0309(6) 0.0321(5) 0.0363(6) -0.0078(5) 0.0083(5) 0.0015(4)
F22 0.0296(5) 0.0247(5) 0.0289(5) -0.0053(4) 0.0028(4) -0.0015(4)
F23 0.0205(5) 0.0309(6) 0.0648(8) -0.0108(5) 0.0017(5) -0.0055(4)
F24 0.0606(9) 0.0344(6) 0.0487(8) 0.0050(6) -0.0225(6) 0.0136(6)
N3 0.0092(5) 0.0126(5) 0.0118(5) -0.0010(4) 0.0019(4) 0.0016(4)
N7 0.0093(5) 0.0117(5) 0.0126(5) -0.0008(4) -0.0006(4) -0.0011(4)
N1 0.0121(5) 0.0182(5) 0.0183(5) -0.0012(4) -0.0004(4) 0.0027(4)
N2 0.0115(5) 0.0166(5) 0.0174(5) -0.0009(4) 0.0023(4) -0.0014(4)
N5 0.0119(5) 0.0171(5) 0.0179(5) 0.0000(4) -0.0010(4) 0.0024(4)
N4 0.0111(5) 0.0182(5) 0.0171(5) -0.0009(4) 0.0009(4) -0.0014(4)
N6 0.0174(6) 0.0257(6) 0.0269(7) 0.0017(5) 0.0005(5) -0.0006(5)
N8 0.0203(6) 0.0294(7) 0.0310(7) 0.0017(6) 0.0012(5) 0.0007(5)
N9 0.0316(8) 0.0444(9) 0.0230(7) -0.0013(7) 0.0007(6) -0.0097(7)
O1 0.0099(4) 0.0185(5) 0.0173(5) 0.0017(4) 0.0014(3) 0.0002(3)

loop_
_atom_type_symbol
_atom_type_description
_atom_type_scat_dispersion_real
_atom_type_scat_dispersion_imag
_atom_type_scat_source
C C 0.0033 0.0016 'International Tables Vol C Tables 4.2.6.8 and 6.1.1.4'
H H 0.0000 0.0000 'International Tables Vol C Tables 4.2.6.8 and 6.1.1.4'
B B 0.0013 0.0007 'International Tables Vol C Tables 4.2.6.8 and 6.1.1.4'
Co Co 0.3494 0.9721 'International Tables Vol C Tables 4.2.6.8 and 6.1.1.4'
F F 0.0171 0.0103 'International Tables Vol C Tables 4.2.6.8 and 6.1.1.4'
N N 0.0061 0.0033 'International Tables Vol C Tables 4.2.6.8 and 6.1.1.4'
O O 0.0106 0.0060 'International Tables Vol C Tables 4.2.6.8 and 6.1.1.4'

loop_
_geom_angle_atom_site_label_1
_geom_angle_atom_site_label_2
_geom_angle_atom_site_label_3
_geom_angle
_geom_angle_site_symmetry_1
_geom_angle_site_symmetry_3
_geom_angle_publ_flag
N3 C1 C2 114.44(11) . . ?
N3 C1 H1A 108.7 . . ?
C2 C1 H1A 108.7 . . ?
N3 C1 H1B 108.7 . . ?
C2 C1 H1B 108.7 . . ?
H1A C1 H1B 107.6 . . ?
C3 C2 C24 110.48(11) . . ?
C3 C2 C1 108.23(11) . . ?
C24 C2 C1 110.92(11) . . ?
C3 C2 C7 107.13(11) . . ?
C24 C2 C7 109.07(11) . . ?
C1 C2 C7 110.93(11) . . ?
O1 C3 C4 124.39(12) . . ?
O1 C3 C2 125.10(12) . . ?
C4 C3 C2 110.48(11) . . ?
C3 C4 C30 110.08(11) . . ?
C3 C4 C5 108.47(11) . . ?
C30 C4 C5 108.71(11) . . ?
C3 C4 C6 106.81(11) . . ?
C30 C4 C6 111.50(11) . . ?
C5 C4 C6 111.23(11) . . ?
N3 C5 C4 115.12(11) . . ?
N3 C5 H5A 108.5 . . ?
C4 C5 H5A 108.5 . . ?
N3 C5 H5B 108.5 . . ?
C4 C5 H5B 108.5 . . ?
H5A C5 H5B 107.5 . . ?
N7 C6 C4 113.44(11) . . ?
N7 C6 H6A 108.9 . . ?
C4 C6 H6A 108.9 . . ?
N7 C6 H6B 108.9 . . ?
C4 C6 H6B 108.9 . . ?
H6A C6 H6B 107.7 . . ?
N7 C7 C2 114.47(11) . . ?
N7 C7 H7A 108.6 . . ?
C2 C7 H7A 108.6 . . ?
N7 C7 H7B 108.6 . . ?
C2 C7 H7B 108.6 . . ?
H7A C7 H7B 107.6 . . ?
C9 C8 N3 107.79(11) . . ?
C9 C8 C12 110.30(11) . . ?
N3 C8 C12 107.56(11) . . ?
C9 C8 C13 107.89(11) . . ?
N3 C8 C13 115.58(11) . . ?
C12 C8 C13 107.69(11) . . ?
N1 C9 C8 113.35(11) . . ?
N1 C9 H9A 108.9 . . ?
C8 C9 H9A 108.9 . . ?
N1 C9 H9B 108.9 . . ?
C8 C9 H9B 108.9 . . ?
H9A C9 H9B 107.7 . . ?
N1 C10 C11 114.41(12) . . ?
N1 C10 H10A 108.7 . . ?
C11 C10 H10A 108.7 . . ?
N1 C10 H10B 108.7 . . ?
C11 C10 H10B 108.7 . . ?
H10A C10 H10B 107.6 . . ?
N2 C11 C10 113.67(12) . . ?
N2 C11 H11A 108.8 . . ?
C10 C11 H11A 108.8 . . ?
N2 C11 H11B 108.8 . . ?
C10 C11 H11B 108.8 . . ?
H11A C11 H11B 107.7 . . ?
N2 C12 C8 112.88(11) . . ?
N2 C12 H12A 109.0 . . ?
C8 C12 H12A 109.0 . . ?
N2 C12 H12B 109.0 . . ?
C8 C12 H12B 109.0 . . ?
H12A C12 H12B 107.8 . . ?
C8 C13 H13A 109.5 . . ?
C8 C13 H13B 109.5 . . ?
H13A C13 H13B 109.5 . . ?
C8 C13 H13C 109.5 . . ?
H13A C13 H13C 109.5 . . ?
H13B C13 H13C 109.5 . . ?
N1 C14 H14A 109.5 . . ?
N1 C14 H14B 109.5 . . ?
H14A C14 H14B 109.5 . . ?
N1 C14 H14C 109.5 . . ?
H14A C14 H14C 109.5 . . ?
H14B C14 H14C 109.5 . . ?
N2 C15 H15A 109.5 . . ?
N2 C15 H15B 109.5 . . ?
H15A C15 H15B 109.5 . . ?
N2 C15 H15C 109.5 . . ?
H15A C15 H15C 109.5 . . ?
H15B C15 H15C 109.5 . . ?
C20 C16 N7 108.17(11) . . ?
C20 C16 C17 110.53(11) . . ?
N7 C16 C17 107.57(11) . . ?
C20 C16 C21 107.73(12) . . ?
N7 C16 C21 114.96(11) . . ?
C17 C16 C21 107.88(12) . . ?
N5 C17 C16 112.52(11) . . ?
N5 C17 H17A 109.1 . . ?
C16 C17 H17A 109.1 . . ?
N5 C17 H17B 109.1 . . ?
C16 C17 H17B 109.1 . . ?
H17A C17 H17B 107.8 . . ?
N5 C18 C19 113.11(12) . . ?
N5 C18 H18A 109.0 . . ?
C19 C18 H18A 109.0 . . ?
N5 C18 H18B 109.0 . . ?
C19 C18 H18B 109.0 . . ?
H18A C18 H18B 107.8 . . ?
N4 C19 C18 113.49(12) . . ?
N4 C19 H19A 108.9 . . ?
C18 C19 H19A 108.9 . . ?
N4 C19 H19B 108.9 . . ?
C18 C19 H19B 108.9 . . ?
H19A C19 H19B 107.7 . . ?
N4 C20 C16 114.59(12) . . ?
N4 C20 H20A 108.6 . . ?
C16 C20 H20A 108.6 . . ?
N4 C20 H20B 108.6 . . ?
C16 C20 H20B 108.6 . . ?
H20A C20 H20B 107.6 . . ?
C16 C21 H21A 109.5 . . ?
C16 C21 H21B 109.5 . . ?
H21A C21 H21B 109.5 . . ?
C16 C21 H21C 109.5 . . ?
H21A C21 H21C 109.5 . . ?
H21B C21 H21C 109.5 . . ?
N5 C22 H22A 109.5 . . ?
N5 C22 H22B 109.5 . . ?
H22A C22 H22B 109.5 . . ?
N5 C22 H22C 109.5 . . ?
H22A C22 H22C 109.5 . . ?
H22B C22 H22C 109.5 . . ?
N4 C23 H23A 109.5 . . ?
N4 C23 H23B 109.5 . . ?
H23A C23 H23B 109.5 . . ?
N4 C23 H23C 109.5 . . ?
H23A C23 H23C 109.5 . . ?
H23B C23 H23C 109.5 . . ?
C25 C24 C29 118.26(12) . . ?
C25 C24 C2 122.75(12) . . ?
C29 C24 C2 118.89(12) . . ?
C24 C25 C26 120.49(14) . . ?
C24 C25 H25 119.8 . . ?
C26 C25 H25 119.8 . . ?
C27 C26 C25 120.49(14) . . ?
C27 C26 H26 119.8 . . ?
C25 C26 H26 119.8 . . ?
C28 C27 C26 119.28(13) . . ?
C28 C27 H27 120.4 . . ?
C26 C27 H27 120.4 . . ?
C27 C28 C29 120.38(14) . . ?
C27 C28 H28 119.8 . . ?
C29 C28 H28 119.8 . . ?
C28 C29 C24 121.02(13) . . ?
C28 C29 H29 119.5 . . ?
C24 C29 H29 119.5 . . ?
C35 C30 C31 118.11(12) . . ?
C35 C30 C4 122.94(12) . . ?
C31 C30 C4 118.90(12) . . ?
C32 C31 C30 120.98(13) . . ?
C32 C31 H31 119.5 . . ?
C30 C31 H31 119.5 . . ?
C31 C32 C33 120.55(13) . . ?
C31 C32 H32 119.7 . . ?
C33 C32 H32 119.7 . . ?
C34 C33 C32 118.64(13) . . ?
C34 C33 H33 120.7 . . ?
C32 C33 H33 120.7 . . ?
C33 C34 C35 121.08(14) . . ?
C33 C34 H34 119.5 . . ?
C35 C34 H34 119.5 . . ?
C34 C35 C30 120.63(13) . . ?
C34 C35 H35 119.7 . . ?
C30 C35 H35 119.7 . . ?
N6 C36 C37 179.65(19) . . ?
C36 C37 H37A 109.5 . . ?
C36 C37 H37B 109.5 . . ?
H37A C37 H37B 109.5 . . ?
C36 C37 H37C 109.5 . . ?
H37A C37 H37C 109.5 . . ?
H37B C37 H37C 109.5 . . ?
N8 C38 C39 178.54(18) . . ?
C38 C39 H39A 109.5 . . ?
C38 C39 H39B 109.5 . . ?
H39A C39 H39B 109.5 . . ?
C38 C39 H39C 109.5 . . ?
H39A C39 H39C 109.5 . . ?
H39B C39 H39C 109.5 . . ?
N9 C40 C41 179.8(2) . . ?
C40 C41 H41A 109.5 . . ?
C40 C41 H41B 109.5 . . ?
H41A C41 H41B 109.5 . . ?
C40 C41 H41C 109.5 . . ?
H41A C41 H41C 109.5 . . ?
H41B C41 H41C 109.5 . . ?
N3 Co N7 79.38(5) . . ?
N3 Co N4 147.53(4) . . ?
N7 Co N4 84.24(5) . . ?
N3 Co N2 77.76(5) . . ?
N7 Co N2 130.77(4) . . ?
N4 Co N2 92.51(5) . . ?
N3 Co N1 81.08(5) . . ?
N7 Co N1 142.75(4) . . ?
N4 Co N1 126.45(5) . . ?
N2 Co N1 74.33(5) . . ?
N3 Co N5 128.10(4) . . ?
N7 Co N5 75.99(5) . . ?
N4 Co N5 73.35(5) . . ?
N2 Co N5 149.23(5) . . ?
N1 Co N5 92.00(5) . . ?
F11 B1 F13 109.00(15) . . ?
F11 B1 F14 109.99(15) . . ?
F13 B1 F14 109.84(15) . . ?
F11 B1 F12 110.21(15) . . ?
F13 B1 F12 108.81(13) . . ?
F14 B1 F12 108.98(14) . . ?
F24 B2 F23 111.24(15) . . ?
F24 B2 F21 108.70(15) . . ?
F23 B2 F21 108.29(15) . . ?
F24 B2 F22 110.78(15) . . ?
F23 B2 F22 109.42(14) . . ?
F21 B2 F22 108.34(14) . . ?
C1 N3 C5 110.19(10) . . ?
C1 N3 C8 110.78(10) . . ?
C5 N3 C8 109.78(10) . . ?
C1 N3 Co 112.12(8) . . ?
C5 N3 Co 111.90(9) . . ?
C8 N3 Co 101.80(8) . . ?
C6 N7 C7 108.17(10) . . ?
C6 N7 C16 111.03(10) . . ?
C7 N7 C16 110.51(10) . . ?
C6 N7 Co 115.58(9) . . ?
C7 N7 Co 111.33(8) . . ?
C16 N7 Co 100.03(8) . . ?
C14 N1 C9 104.90(12) . . ?
C14 N1 C10 106.11(12) . . ?
C9 N1 C10 109.51(12) . . ?
C14 N1 Co 127.26(10) . . ?
C9 N1 Co 104.41(8) . . ?
C10 N1 Co 103.98(9) . . ?
C11 N2 C15 107.14(11) . . ?
C11 N2 C12 110.53(11) . . ?
C15 N2 C12 106.57(12) . . ?
C11 N2 Co 98.72(9) . . ?
C15 N2 Co 125.54(9) . . ?
C12 N2 Co 107.75(8) . . ?
C18 N5 C22 106.76(12) . . ?
C18 N5 C17 110.57(12) . . ?
C22 N5 C17 107.03(12) . . ?
C18 N5 Co 97.54(9) . . ?
C22 N5 Co 127.35(10) . . ?
C17 N5 Co 106.78(8) . . ?
C23 N4 C19 105.01(12) . . ?
C23 N4 C20 104.67(12) . . ?
C19 N4 C20 110.03(11) . . ?
C23 N4 Co 127.95(10) . . ?
C19 N4 Co 107.28(9) . . ?
C20 N4 Co 101.20(8) . . ?

loop_
_geom_bond_atom_site_label_1
_geom_bond_atom_site_label_2
_geom_bond_distance
_geom_bond_site_symmetry_2
_geom_bond_publ_flag
C1 N3 1.4871(17) . ?
C1 C2 1.5403(18) . ?
C1 H1A 0.9900 . ?
C1 H1B 0.9900 . ?
C2 C3 1.5227(18) . ?
C2 C24 1.5256(18) . ?
C2 C7 1.5457(18) . ?
C3 O1 1.2098(17) . ?
C3 C4 1.5223(18) . ?
C4 C30 1.5249(18) . ?
C4 C5 1.5419(18) . ?
C4 C6 1.5450(18) . ?
C5 N3 1.4925(17) . ?
C5 H5A 0.9900 . ?
C5 H5B 0.9900 . ?
C6 N7 1.4914(17) . ?
C6 H6A 0.9900 . ?
C6 H6B 0.9900 . ?
C7 N7 1.4938(18) . ?
C7 H7A 0.9900 . ?
C7 H7B 0.9900 . ?
C8 C9 1.518(2) . ?
C8 N3 1.5204(17) . ?
C8 C12 1.5231(19) . ?
C8 C13 1.5359(19) . ?
C9 N1 1.4901(19) . ?
C9 H9A 0.9900 . ?
C9 H9B 0.9900 . ?
C10 N1 1.494(2) . ?
C10 C11 1.525(2) . ?
C10 H10A 0.9900 . ?
C10 H10B 0.9900 . ?
C11 N2 1.4844(19) . ?
C11 H11A 0.9900 . ?
C11 H11B 0.9900 . ?
C12 N2 1.4875(18) . ?
C12 H12A 0.9900 . ?
C12 H12B 0.9900 . ?
C13 H13A 0.9800 . ?
C13 H13B 0.9800 . ?
C13 H13C 0.9800 . ?
C14 N1 1.487(2) . ?
C14 H14A 0.9800 . ?
C14 H14B 0.9800 . ?
C14 H14C 0.9800 . ?
C15 N2 1.487(2) . ?
C15 H15A 0.9800 . ?
C15 H15B 0.9800 . ?
C15 H15C 0.9800 . ?
C16 C20 1.520(2) . ?
C16 N7 1.5247(17) . ?
C16 C17 1.528(2) . ?
C16 C21 1.5318(19) . ?
C17 N5 1.4907(19) . ?
C17 H17A 0.9900 . ?
C17 H17B 0.9900 . ?
C18 N5 1.478(2) . ?
C18 C19 1.514(2) . ?
C18 H18A 0.9900 . ?
C18 H18B 0.9900 . ?
C19 N4 1.4945(19) . ?
C19 H19A 0.9900 . ?
C19 H19B 0.9900 . ?
C20 N4 1.4951(19) . ?
C20 H20A 0.9900 . ?
C20 H20B 0.9900 . ?
C21 H21A 0.9800 . ?
C21 H21B 0.9800 . ?
C21 H21C 0.9800 . ?
C22 N5 1.486(2) . ?
C22 H22A 0.9800 . ?
C22 H22B 0.9800 . ?
C22 H22C 0.9800 . ?
C23 N4 1.490(2) . ?
C23 H23A 0.9800 . ?
C23 H23B 0.9800 . ?
C23 H23C 0.9800 . ?
C24 C25 1.396(2) . ?
C24 C29 1.3988(19) . ?
C25 C26 1.396(2) . ?
C25 H25 0.9500 . ?
C26 C27 1.388(2) . ?
C26 H26 0.9500 . ?
C27 C28 1.387(2) . ?
C27 H27 0.9500 . ?
C28 C29 1.387(2) . ?
C28 H28 0.9500 . ?
C29 H29 0.9500 . ?
C30 C35 1.3914(19) . ?
C30 C31 1.4004(19) . ?
C31 C32 1.3863(19) . ?
C31 H31 0.9500 . ?
C32 C33 1.392(2) . ?
C32 H32 0.9500 . ?
C33 C34 1.384(2) . ?
C33 H33 0.9500 . ?
C34 C35 1.391(2) . ?
C34 H34 0.9500 . ?
C35 H35 0.9500 . ?
C36 N6 1.139(2) . ?
C36 C37 1.456(2) . ?
C37 H37A 0.9800 . ?
C37 H37B 0.9800 . ?
C37 H37C 0.9800 . ?
C38 N8 1.139(2) . ?
C38 C39 1.455(2) . ?
C39 H39A 0.9800 . ?
C39 H39B 0.9800 . ?
C39 H39C 0.9800 . ?
C40 N9 1.141(3) . ?
C40 C41 1.454(3) . ?
C41 H41A 0.9800 . ?
C41 H41B 0.9800 . ?
C41 H41C 0.9800 . ?
Co N3 2.1790(13) . ?
Co N7 2.2031(13) . ?
Co N4 2.2870(15) . ?
Co N2 2.2899(15) . ?
Co N1 2.3104(15) . ?
Co N5 2.3562(16) . ?
B1 F11 1.375(2) . ?
B1 F13 1.376(2) . ?
B1 F14 1.378(2) . ?
B1 F12 1.392(2) . ?
B2 F24 1.378(2) . ?
B2 F23 1.382(2) . ?
B2 F21 1.401(2) . ?
B2 F22 1.401(2) . ?

loop_
_geom_torsion_atom_site_label_1
_geom_torsion_atom_site_label_2
_geom_torsion_atom_site_label_3
_geom_torsion_atom_site_label_4
_geom_torsion
_geom_torsion_site_symmetry_1
_geom_torsion_site_symmetry_2
_geom_torsion_site_symmetry_3
_geom_torsion_site_symmetry_4
_geom_torsion_publ_flag
N3 C1 C2 C3 56.98(14) . . . . ?
N3 C1 C2 C24 178.34(10) . . . . ?
N3 C1 C2 C7 -60.28(14) . . . . ?
C24 C2 C3 O1 0.74(18) . . . . ?
C1 C2 C3 O1 122.37(14) . . . . ?
C7 C2 C3 O1 -117.96(14) . . . . ?
C24 C2 C3 C4 178.62(10) . . . . ?
C1 C2 C3 C4 -59.75(13) . . . . ?
C7 C2 C3 C4 59.93(13) . . . . ?
O1 C3 C4 C30 -4.74(18) . . . . ?
C2 C3 C4 C30 177.36(10) . . . . ?
O1 C3 C4 C5 -123.56(14) . . . . ?
C2 C3 C4 C5 58.54(13) . . . . ?
O1 C3 C4 C6 116.47(14) . . . . ?
C2 C3 C4 C6 -61.43(13) . . . . ?
C3 C4 C5 N3 -54.67(14) . . . . ?
C30 C4 C5 N3 -174.35(10) . . . . ?
C6 C4 C5 N3 62.51(14) . . . . ?
C3 C4 C6 N7 60.22(13) . . . . ?
C30 C4 C6 N7 -179.49(10) . . . . ?
C5 C4 C6 N7 -57.97(14) . . . . ?
C3 C2 C7 N7 -57.43(14) . . . . ?
C24 C2 C7 N7 -177.03(10) . . . . ?
C1 C2 C7 N7 60.51(14) . . . . ?
N3 C8 C9 N1 -58.60(14) . . . . ?
C12 C8 C9 N1 58.57(15) . . . . ?
C13 C8 C9 N1 175.94(11) . . . . ?
N1 C10 C11 N2 -20.20(18) . . . . ?
C9 C8 C12 N2 -69.28(14) . . . . ?
N3 C8 C12 N2 48.02(14) . . . . ?
C13 C8 C12 N2 173.21(11) . . . . ?
C20 C16 C17 N5 -69.62(14) . . . . ?
N7 C16 C17 N5 48.27(14) . . . . ?
C21 C16 C17 N5 172.83(11) . . . . ?
N5 C18 C19 N4 -28.63(18) . . . . ?
N7 C16 C20 N4 -64.03(14) . . . . ?
C17 C16 C20 N4 53.49(15) . . . . ?
C21 C16 C20 N4 171.13(11) . . . . ?
C3 C2 C24 C25 120.09(14) . . . . ?
C1 C2 C24 C25 0.07(17) . . . . ?
C7 C2 C24 C25 -122.40(14) . . . . ?
C3 C2 C24 C29 -56.04(16) . . . . ?
C1 C2 C24 C29 -176.06(12) . . . . ?
C7 C2 C24 C29 61.47(15) . . . . ?
C29 C24 C25 C26 2.1(2) . . . . ?
C2 C24 C25 C26 -174.10(13) . . . . ?
C24 C25 C26 C27 0.1(2) . . . . ?
C25 C26 C27 C28 -2.4(2) . . . . ?
C26 C27 C28 C29 2.6(2) . . . . ?
C27 C28 C29 C24 -0.5(2) . . . . ?
C25 C24 C29 C28 -1.8(2) . . . . ?
C2 C24 C29 C28 174.47(12) . . . . ?
C3 C4 C30 C35 117.57(14) . . . . ?
C5 C4 C30 C35 -123.76(14) . . . . ?
C6 C4 C30 C35 -0.79(18) . . . . ?
C3 C4 C30 C31 -59.98(15) . . . . ?
C5 C4 C30 C31 58.69(15) . . . . ?
C6 C4 C30 C31 -178.34(12) . . . . ?
C35 C30 C31 C32 0.7(2) . . . . ?
C4 C30 C31 C32 178.33(12) . . . . ?
C30 C31 C32 C33 -1.1(2) . . . . ?
C31 C32 C33 C34 0.7(2) . . . . ?
C32 C33 C34 C35 0.1(2) . . . . ?
C33 C34 C35 C30 -0.5(2) . . . . ?
C31 C30 C35 C34 0.1(2) . . . . ?
C4 C30 C35 C34 -177.45(13) . . . . ?
C2 C1 N3 C5 -51.79(14) . . . . ?
C2 C1 N3 C8 -173.48(10) . . . . ?
C2 C1 N3 Co 73.55(12) . . . . ?
C4 C5 N3 C1 50.76(14) . . . . ?
C4 C5 N3 C8 173.03(10) . . . . ?
C4 C5 N3 Co -74.71(12) . . . . ?
C9 C8 N3 C1 -61.42(13) . . . . ?
C12 C8 N3 C1 179.66(10) . . . . ?
C13 C8 N3 C1 59.34(14) . . . . ?
C9 C8 N3 C5 176.66(10) . . . . ?
C12 C8 N3 C5 57.73(13) . . . . ?
C13 C8 N3 C5 -62.59(14) . . . . ?
C9 C8 N3 Co 57.97(11) . . . . ?
C12 C8 N3 Co -60.95(10) . . . . ?
C13 C8 N3 Co 178.73(10) . . . . ?
N7 Co N3 C1 -63.43(9) . . . . ?
N4 Co N3 C1 -124.44(9) . . . . ?
N2 Co N3 C1 160.47(9) . . . . ?
N1 Co N3 C1 84.70(9) . . . . ?
N5 Co N3 C1 -0.82(10) . . . . ?
N7 Co N3 C5 60.97(8) . . . . ?
N4 Co N3 C5 -0.03(13) . . . . ?
N2 Co N3 C5 -75.13(8) . . . . ?
N1 Co N3 C5 -150.90(9) . . . . ?
N5 Co N3 C5 123.58(8) . . . . ?
N7 Co N3 C8 178.14(8) . . . . ?
N4 Co N3 C8 117.13(9) . . . . ?
N2 Co N3 C8 42.04(8) . . . . ?
N1 Co N3 C8 -33.73(8) . . . . ?
N5 Co N3 C8 -119.25(8) . . . . ?
C4 C6 N7 C7 -56.33(14) . . . . ?
C4 C6 N7 C16 -177.75(10) . . . . ?
C4 C6 N7 Co 69.24(12) . . . . ?
C2 C7 N7 C6 55.12(14) . . . . ?
C2 C7 N7 C16 176.86(10) . . . . ?
C2 C7 N7 Co -72.91(12) . . . . ?
C20 C16 N7 C6 -68.42(13) . . . . ?
C17 C16 N7 C6 172.16(11) . . . . ?
C21 C16 N7 C6 52.00(15) . . . . ?
C20 C16 N7 C7 171.54(10) . . . . ?
C17 C16 N7 C7 52.12(13) . . . . ?
C21 C16 N7 C7 -68.04(15) . . . . ?
C20 C16 N7 Co 54.11(11) . . . . ?
C17 C16 N7 Co -65.30(10) . . . . ?
C21 C16 N7 Co 174.53(10) . . . . ?
N3 Co N7 C6 -60.99(9) . . . . ?
N4 Co N7 C6 90.84(9) . . . . ?
N2 Co N7 C6 2.50(11) . . . . ?
N1 Co N7 C6 -120.51(9) . . . . ?
N5 Co N7 C6 165.08(9) . . . . ?
N3 Co N7 C7 62.94(8) . . . . ?
N4 Co N7 C7 -145.22(9) . . . . ?
N2 Co N7 C7 126.43(8) . . . . ?
N1 Co N7 C7 3.43(12) . . . . ?
N5 Co N7 C7 -70.99(8) . . . . ?
N3 Co N7 C16 179.75(8) . . . . ?
N4 Co N7 C16 -28.41(8) . . . . ?
N2 Co N7 C16 -116.75(8) . . . . ?
N1 Co N7 C16 120.24(9) . . . . ?
N5 Co N7 C16 45.83(8) . . . . ?
C8 C9 N1 C14 160.80(12) . . . . ?
C8 C9 N1 C10 -85.70(14) . . . . ?
C8 C9 N1 Co 25.13(13) . . . . ?
C11 C10 N1 C14 -160.59(13) . . . . ?
C11 C10 N1 C9 86.69(15) . . . . ?
C11 C10 N1 Co -24.43(14) . . . . ?
N3 Co N1 C14 -116.11(13) . . . . ?
N7 Co N1 C14 -57.09(15) . . . . ?
N4 Co N1 C14 82.85(13) . . . . ?
N2 Co N1 C14 164.18(13) . . . . ?
N5 Co N1 C14 12.16(12) . . . . ?
N3 Co N1 C9 5.83(8) . . . . ?
N7 Co N1 C9 64.85(12) . . . . ?
N4 Co N1 C9 -155.21(8) . . . . ?
N2 Co N1 C9 -73.88(9) . . . . ?
N5 Co N1 C9 134.10(9) . . . . ?
N3 Co N1 C10 120.62(9) . . . . ?
N7 Co N1 C10 179.64(8) . . . . ?
N4 Co N1 C10 -40.42(11) . . . . ?
N2 Co N1 C10 40.91(9) . . . . ?
N5 Co N1 C10 -111.11(9) . . . . ?
C10 C11 N2 C15 -175.54(12) . . . . ?
C10 C11 N2 C12 -59.81(16) . . . . ?
C10 C11 N2 Co 52.95(13) . . . . ?
C8 C12 N2 C11 96.86(13) . . . . ?
C8 C12 N2 C15 -147.05(12) . . . . ?
C8 C12 N2 Co -9.99(13) . . . . ?
N3 Co N2 C11 -133.53(9) . . . . ?
N7 Co N2 C11 162.31(8) . . . . ?
N4 Co N2 C11 77.75(9) . . . . ?
N1 Co N2 C11 -49.51(8) . . . . ?
N5 Co N2 C11 16.90(13) . . . . ?
N3 Co N2 C15 108.04(11) . . . . ?
N7 Co N2 C15 43.88(13) . . . . ?
N4 Co N2 C15 -40.68(11) . . . . ?
N1 Co N2 C15 -167.94(12) . . . . ?
N5 Co N2 C15 -101.53(13) . . . . ?
N3 Co N2 C12 -18.59(8) . . . . ?
N7 Co N2 C12 -82.75(10) . . . . ?
N4 Co N2 C12 -167.31(9) . . . . ?
N1 Co N2 C12 65.44(9) . . . . ?
N5 Co N2 C12 131.84(10) . . . . ?
C19 C18 N5 C22 -170.56(13) . . . . ?
C19 C18 N5 C17 -54.47(16) . . . . ?
C19 C18 N5 Co 56.67(13) . . . . ?
C16 C17 N5 C18 98.67(13) . . . . ?
C16 C17 N5 C22 -145.40(12) . . . . ?
C16 C17 N5 Co -6.37(13) . . . . ?
N3 Co N5 C18 158.75(8) . . . . ?
N7 Co N5 C18 -137.16(9) . . . . ?
N4 Co N5 C18 -49.07(8) . . . . ?
N2 Co N5 C18 16.54(13) . . . . ?
N1 Co N5 C18 78.53(9) . . . . ?
N3 Co N5 C22 40.91(13) . . . . ?
N7 Co N5 C22 105.00(12) . . . . ?
N4 Co N5 C22 -166.91(12) . . . . ?
N2 Co N5 C22 -101.30(13) . . . . ?
N1 Co N5 C22 -39.31(12) . . . . ?
N3 Co N5 C17 -87.04(10) . . . . ?
N7 Co N5 C17 -22.95(8) . . . . ?
N4 Co N5 C17 65.14(9) . . . . ?
N2 Co N5 C17 130.75(10) . . . . ?
N1 Co N5 C17 -167.26(9) . . . . ?
C18 C19 N4 C23 -156.86(13) . . . . ?
C18 C19 N4 C20 91.01(14) . . . . ?
C18 C19 N4 Co -18.25(14) . . . . ?
C16 C20 N4 C23 167.27(11) . . . . ?
C16 C20 N4 C19 -80.38(14) . . . . ?
C16 C20 N4 Co 32.86(12) . . . . ?
N3 Co N4 C23 -59.90(15) . . . . ?
N7 Co N4 C23 -119.67(12) . . . . ?
N2 Co N4 C23 11.06(12) . . . . ?
N1 Co N4 C23 83.37(13) . . . . ?
N5 Co N4 C23 163.26(13) . . . . ?
N3 Co N4 C19 174.19(8) . . . . ?
N7 Co N4 C19 114.42(9) . . . . ?
N2 Co N4 C19 -114.85(9) . . . . ?
N1 Co N4 C19 -42.54(11) . . . . ?
N5 Co N4 C19 37.35(9) . . . . ?
N3 Co N4 C20 58.90(12) . . . . ?
N7 Co N4 C20 -0.87(8) . . . . ?
N2 Co N4 C20 129.86(8) . . . . ?
N1 Co N4 C20 -157.83(8) . . . . ?
N5 Co N4 C20 -77.94(9) . . . . ?
